data_4086758
loop_
_publ_author_name
'Gowda, Anitha S.'
'Baur, Andreas'
'Scaggs, Carl A.'
'Petersen, Jeffrey L.'
'Hoover, Jessica M.'

_publ_section_title
;
 Formation of Di-tert-butylurea from a Mononuclear Iron Tris(isocyanide)
 Complex
;
_journal_name_full Organometallics
_journal_paper_doi 10.1021/acs.organomet.6b00687
_journal_year 2016
_chemical_formula_sum 'C32 H53 B F3 Fe N9 O4 S4'
_chemical_formula_weight 879.73
_space_group_crystal_system monoclinic
_space_group_IT_number 14
_space_group_name_Hall '-P 2ybc'
_space_group_name_H-M_alt 'P 1 21/c 1'
_symmetry_space_group_name_Hall '-P 2ybc'
_symmetry_space_group_name_H-M 'P 1 21/c 1'
_atom_sites_solution_hydrogens geom
_cell_angle_alpha 90
_cell_angle_beta 108.6928(13)
_cell_angle_gamma 90
_cell_formula_units_Z 4
_cell_length_a 14.7505(7)
_cell_length_b 16.7148(7)
_cell_length_c 19.1088(8)
_cell_measurement_reflns_used 9963
_cell_measurement_temperature 100.(2)
_cell_measurement_theta_max 27.4718
_cell_measurement_theta_min 2.8777
_cell_volume 4462.8(3)
_computing_cell_refinement 'SAINT V8.34A (Bruker AXS Inc., 2013)'
_computing_data_reduction 'SAINT V8.34A (Bruker AXS Inc., 2013)'
_computing_structure_refinement 'SHELXL-2014 (Sheldrick, 2014)'
_diffrn_ambient_temperature 100.(2)
_diffrn_detector_area_resol_mean 10.4167
_diffrn_measured_fraction_theta_full 0.995
_diffrn_measured_fraction_theta_max 0.995
_diffrn_measurement_device_type 'Bruker AXS D8 Venture fixed chi'
_diffrn_measurement_method 'omega scan, PHOTON 100 CMOS'
_diffrn_radiation_monochromator Triumph
_diffrn_radiation_type 'Mo K\a'
_diffrn_radiation_wavelength 0.71073
_diffrn_reflns_av_R_equivalents 0.0287
_diffrn_reflns_av_unetI/netI 0.0486
_diffrn_reflns_limit_h_max 19
_diffrn_reflns_limit_h_min -19
_diffrn_reflns_limit_k_max 18
_diffrn_reflns_limit_k_min -21
_diffrn_reflns_limit_l_max 19
_diffrn_reflns_limit_l_min -24
_diffrn_reflns_number 23200
_diffrn_reflns_theta_full 27.49
_diffrn_reflns_theta_max 27.49
_diffrn_reflns_theta_min 2.84
_diffrn_source_type fine-focus
_exptl_absorpt_coefficient_mu 0.581
_exptl_absorpt_correction_T_max 0.89
_exptl_absorpt_correction_T_min 0.76
_exptl_absorpt_correction_type multi-scan
_exptl_absorpt_process_details 'SADABS V2014/3 (Bruker AXS Inc.)'
_exptl_crystal_colour 'dark orange'
_exptl_crystal_density_diffrn 1.309
_exptl_crystal_density_method 'not measured'
_exptl_crystal_description parallelopiped
_exptl_crystal_F_000 1848
_exptl_crystal_size_max 0.274
_exptl_crystal_size_mid 0.250
_exptl_crystal_size_min 0.212
_refine_diff_density_max 1.494
_refine_diff_density_min -0.693
_refine_ls_extinction_method none
_refine_ls_goodness_of_fit_ref 1.038
_refine_ls_hydrogen_treatment riding
_refine_ls_matrix_type full
_refine_ls_number_parameters 454
_refine_ls_number_reflns 10163
_refine_ls_number_restraints 0
_refine_ls_restrained_S_all 1.038
_refine_ls_R_factor_all 0.0813
_refine_ls_R_factor_gt 0.0562
_refine_ls_shift/su_max 0.001
_refine_ls_shift/su_mean 0.000
_refine_ls_structure_factor_coef Fsqd
_refine_ls_weighting_details 'w=1/[\s^2^(Fo^2^)+(0.0648P)^2^+9.3429P] where P=(Fo^2^+2Fc^2^)/3'
_refine_ls_weighting_scheme calc
_refine_ls_wR_factor_gt 0.1364
_refine_ls_wR_factor_ref 0.1509
_reflns_number_gt 7699
_reflns_number_total 10163
_reflns_threshold_expression 'I > 2\s(I)'
_cod_data_source_file om6b00687_si_002.cif
_cod_data_source_block compound_1
_cod_database_code 4086758

loop_
_space_group_symop_operation_xyz
'x, y, z'
'-x, y+1/2, -z+1/2'
'-x, -y, -z'
'x, -y-1/2, z-1/2'

loop_
_atom_site_type_symbol
_atom_site_label
_atom_site_fract_x
_atom_site_fract_y
_atom_site_fract_z
_atom_site_U_iso_or_equiv
_atom_site_adp_type
_atom_site_calc_flag
_atom_site_refinement_flags_adp
_atom_site_refinement_flags_posn
_atom_site_occupancy
Fe Fe1 0.23053(3) 0.65490(2) 0.18200(2) 0.01398(11) Uani d . . 1
S S1 0.35049(6) 0.55534(5) 0.20558(4) 0.01944(17) Uani d . . 1
S S2 0.11066(5) 0.56776(5) 0.19408(4) 0.01808(17) Uani d . . 1
S S3 0.27342(5) 0.70198(4) 0.30540(4) 0.01558(16) Uani d . . 1
S S4 0.22337(6) 0.13193(5) 0.09871(5) 0.02460(19) Uani d . . 1
F F1 0.2428(2) 0.0378(2) 0.21321(17) 0.0771(9) Uani d . . 1
F F2 0.3742(2) 0.0757(2) 0.20055(18) 0.0757(10) Uani d . . 1
F F3 0.2874(3) 0.15583(19) 0.24204(16) 0.0892(12) Uani d . . 1
O O1 0.2202(3) 0.06143(18) 0.05713(18) 0.0687(11) Uani d . . 1
O O2 0.1348(2) 0.1605(3) 0.10422(18) 0.0645(10) Uani d . . 1
O O3 0.2819(2) 0.19387(18) 0.0871(2) 0.0545(9) Uani d . . 1
N N1 0.2785(2) 0.40458(16) 0.18063(16) 0.0280(6) Uani d . . 1
N N2 0.27608(18) 0.45146(15) 0.28669(15) 0.0210(6) Uani d . . 1
N N3 0.04471(19) 0.60633(16) 0.30714(14) 0.0206(5) Uani d . . 1
N N4 0.18059(18) 0.54252(15) 0.34578(14) 0.0177(5) Uani d . . 1
N N5 0.45746(18) 0.66547(16) 0.38475(14) 0.0189(5) Uani d . . 1
N N6 0.36160(17) 0.56375(15) 0.37445(13) 0.0164(5) Uani d . . 1
C C13 0.1428(2) 0.73707(18) 0.16288(16) 0.0179(6) Uani d . . 1
C C18 0.3200(2) 0.72324(18) 0.16576(16) 0.0188(6) Uani d . . 1
C C23 0.1850(2) 0.62796(18) 0.08329(17) 0.0205(6) Uani d . . 1
C C1 0.3000(2) 0.46945(18) 0.22574(18) 0.0215(7) Uani d . . 1
C C2 0.2400(3) 0.3458(2) 0.2126(2) 0.0339(8) Uani d . . 1
H H2 0.2183 0.2947 0.1922 0.041 Uiso calc U R 1
C C3 0.2386(3) 0.37396(19) 0.2780(2) 0.0286(8) Uani d . . 1
H H3 0.216 0.346 0.3125 0.034 Uiso calc U R 1
C C4 0.2914(3) 0.3994(2) 0.1084(2) 0.0432(10) Uani d . . 1
H H4A 0.359 0.408 0.1136 0.065 Uiso calc U R 1
H H4B 0.2524 0.4404 0.0757 0.065 Uiso calc U R 1
H H4C 0.2717 0.3463 0.0872 0.065 Uiso calc U R 1
C C5 0.1141(2) 0.57256(17) 0.28483(16) 0.0170(6) Uani d . . 1
C C6 0.1507(2) 0.55776(19) 0.40619(18) 0.0224(7) Uani d . . 1
H H6 0.1837 0.5431 0.4559 0.027 Uiso calc U R 1
C C7 0.0662(2) 0.59712(19) 0.38199(18) 0.0236(7) Uani d . . 1
H H7 0.0289 0.615 0.4113 0.028 Uiso calc U R 1
C C8 -0.0404(2) 0.6461(2) 0.2586(2) 0.0291(8) Uani d . . 1
H H8A -0.0218 0.6828 0.2256 0.044 Uiso calc U R 1
H H8B -0.0716 0.6762 0.2885 0.044 Uiso calc U R 1
H H8C -0.0848 0.6059 0.2292 0.044 Uiso calc U R 1
C C9 0.3655(2) 0.64140(17) 0.35577(16) 0.0156(6) Uani d . . 1
C C10 0.4534(2) 0.54014(19) 0.41500(16) 0.0199(6) Uani d . . 1
H H10 0.4715 0.4883 0.435 0.024 Uiso calc U R 1
C C11 0.5127(2) 0.6026(2) 0.42141(17) 0.0229(7) Uani d . . 1
H H11 0.5797 0.6033 0.4464 0.027 Uiso calc U R 1
C C12 0.4934(2) 0.7454(2) 0.3770(2) 0.0296(8) Uani d . . 1
H H12A 0.4528 0.7697 0.331 0.044 Uiso calc U R 1
H H12B 0.5592 0.7413 0.3758 0.044 Uiso calc U R 1
H H12C 0.4924 0.7786 0.419 0.044 Uiso calc U R 1
N N7 0.0886(2) 0.78906(17) 0.14964(15) 0.0250(6) Uani d . . 1
C C14 0.0194(3) 0.8542(2) 0.1282(2) 0.0318(8) Uani d . . 1
C C15 0.0470(3) 0.9059(2) 0.0732(2) 0.0347(9) Uani d . . 1
H H15A 0.109 0.9312 0.0976 0.052 Uiso calc U R 1
H H15B -0.0017 0.9474 0.0542 0.052 Uiso calc U R 1
H H15C 0.0515 0.8727 0.0322 0.052 Uiso calc U R 1
C C16 -0.0803(3) 0.8169(3) 0.0925(2) 0.0450(10) Uani d . . 1
H H16A -0.0798 0.7843 0.05 0.068 Uiso calc U R 1
H H16B -0.1281 0.8595 0.0761 0.068 Uiso calc U R 1
H H16C -0.0963 0.783 0.1287 0.068 Uiso calc U R 1
C C17 0.0222(3) 0.8990(3) 0.1975(2) 0.0430(10) Uani d . . 1
H H17A 0.0051 0.8626 0.2315 0.064 Uiso calc U R 1
H H17B -0.0234 0.9435 0.1847 0.064 Uiso calc U R 1
H H17C 0.0869 0.9199 0.2213 0.064 Uiso calc U R 1
N N8 0.37305(19) 0.76722(16) 0.15321(15) 0.0234(6) Uani d . . 1
C C19 0.4247(2) 0.8337(2) 0.1339(2) 0.0276(7) Uani d . . 1
C C20 0.5093(3) 0.8005(3) 0.1149(3) 0.0584(14) Uani d . . 1
H H20A 0.5522 0.7726 0.1579 0.088 Uiso calc U R 1
H H20B 0.544 0.8445 0.1009 0.088 Uiso calc U R 1
H H20C 0.4866 0.763 0.0735 0.088 Uiso calc U R 1
C C21 0.4581(4) 0.8885(3) 0.2008(3) 0.0552(13) Uani d . . 1
H H21A 0.403 0.9045 0.2157 0.083 Uiso calc U R 1
H H21B 0.4883 0.9362 0.1882 0.083 Uiso calc U R 1
H H21C 0.5045 0.8601 0.2417 0.083 Uiso calc U R 1
C C22 0.3544(3) 0.8762(3) 0.0684(2) 0.0448(11) Uani d . . 1
H H22A 0.3339 0.8394 0.0263 0.067 Uiso calc U R 1
H H22B 0.3854 0.9229 0.0551 0.067 Uiso calc U R 1
H H22C 0.2985 0.8935 0.0816 0.067 Uiso calc U R 1
N N9 0.1520(2) 0.61493(17) 0.02117(15) 0.0295(7) Uani d . . 1
C C24 0.1002(3) 0.6108(2) -0.0580(2) 0.0445(11) Uani d . . 1
C C25 0.1277(3) 0.5328(3) -0.0870(2) 0.0470(11) Uani d . . 1
H H25A 0.1971 0.5314 -0.0771 0.07 Uiso calc U R 1
H H25B 0.0952 0.5292 -0.1404 0.07 Uiso calc U R 1
H H25C 0.1085 0.4876 -0.0623 0.07 Uiso calc U R 1
C C26 -0.0058(4) 0.6143(4) -0.0698(3) 0.090(2) Uani d . . 1
H H26A -0.0211 0.6646 -0.0497 0.135 Uiso calc U R 1
H H26B -0.0241 0.5691 -0.0445 0.135 Uiso calc U R 1
H H26C -0.041 0.6114 -0.1228 0.135 Uiso calc U R 1
C C27 0.1374(6) 0.6823(3) -0.0923(3) 0.094(3) Uani d . . 1
H H27A 0.13 0.7317 -0.0671 0.141 Uiso calc U R 1
H H27B 0.1005 0.6863 -0.1449 0.141 Uiso calc U R 1
H H27C 0.2051 0.6741 -0.0866 0.141 Uiso calc U R 1
C C28 0.2869(3) 0.0992(2) 0.1933(2) 0.0447(11) Uani d . . 1
B B1 0.2784(3) 0.5022(2) 0.35517(19) 0.0194(7) Uani d . . 1
H H1B 0.2912 0.4647 0.398 0.023 Uiso calc U R 1

loop_
_atom_site_aniso_label
_atom_site_aniso_U_11
_atom_site_aniso_U_22
_atom_site_aniso_U_33
_atom_site_aniso_U_12
_atom_site_aniso_U_13
_atom_site_aniso_U_23
Fe1 0.0159(2) 0.0127(2) 0.0122(2) 0.00125(16) 0.00299(16) 0.00123(16)
S1 0.0231(4) 0.0180(4) 0.0175(4) 0.0057(3) 0.0068(3) 0.0004(3)
S2 0.0180(4) 0.0190(4) 0.0151(3) -0.0032(3) 0.0023(3) 0.0002(3)
S3 0.0170(3) 0.0130(3) 0.0145(3) 0.0009(3) 0.0018(3) -0.0003(3)
S4 0.0220(4) 0.0257(4) 0.0263(4) -0.0030(3) 0.0081(3) -0.0061(3)
F1 0.097(2) 0.081(2) 0.0607(19) 0.0005(19) 0.0355(18) 0.0251(17)
F2 0.0471(16) 0.090(2) 0.083(2) 0.0298(16) 0.0110(15) 0.0395(19)
F3 0.137(3) 0.067(2) 0.0390(16) 0.032(2) -0.0062(18) -0.0121(15)
O1 0.129(3) 0.0293(16) 0.0387(17) 0.0040(18) 0.0142(19) -0.0122(14)
O2 0.0347(16) 0.120(3) 0.0455(18) 0.0282(18) 0.0216(14) 0.0213(19)
O3 0.0297(15) 0.0433(17) 0.084(2) -0.0046(13) 0.0092(15) 0.0272(17)
N1 0.0363(16) 0.0180(14) 0.0252(15) 0.0071(12) 0.0034(13) -0.0056(12)
N2 0.0220(13) 0.0135(12) 0.0235(14) 0.0020(10) 0.0016(11) 0.0021(11)
N3 0.0219(13) 0.0197(13) 0.0206(13) -0.0024(11) 0.0075(11) 0.0022(11)
N4 0.0208(13) 0.0159(12) 0.0159(12) -0.0033(10) 0.0051(10) 0.0015(10)
N5 0.0163(12) 0.0206(13) 0.0171(12) -0.0004(10) 0.0019(10) 0.0000(10)
N6 0.0187(12) 0.0169(12) 0.0121(12) 0.0012(10) 0.0026(10) 0.0018(10)
C13 0.0246(16) 0.0173(15) 0.0106(14) -0.0018(13) 0.0038(12) 0.0010(11)
C18 0.0200(15) 0.0189(15) 0.0148(14) 0.0037(12) 0.0017(12) 0.0041(12)
C23 0.0255(16) 0.0157(15) 0.0204(16) -0.0005(12) 0.0076(13) 0.0015(12)
C1 0.0216(15) 0.0164(15) 0.0240(16) 0.0063(12) 0.0037(13) -0.0005(12)
C2 0.043(2) 0.0136(16) 0.036(2) 0.0004(15) -0.0008(17) -0.0048(14)
C3 0.0319(18) 0.0127(15) 0.036(2) -0.0005(13) 0.0042(15) 0.0034(14)
C4 0.071(3) 0.028(2) 0.028(2) 0.011(2) 0.012(2) -0.0078(16)
C5 0.0161(14) 0.0149(14) 0.0192(15) -0.0028(11) 0.0046(12) 0.0036(12)
C6 0.0290(17) 0.0209(16) 0.0191(15) -0.0067(13) 0.0100(13) 0.0005(13)
C7 0.0296(17) 0.0209(16) 0.0237(16) -0.0037(13) 0.0131(14) -0.0028(13)
C8 0.0212(17) 0.037(2) 0.0306(18) 0.0079(14) 0.0104(14) 0.0072(16)
C9 0.0171(14) 0.0167(14) 0.0120(13) -0.0001(11) 0.0033(11) -0.0007(11)
C10 0.0200(15) 0.0240(16) 0.0137(14) 0.0055(12) 0.0027(12) 0.0023(12)
C11 0.0168(15) 0.0293(17) 0.0196(16) 0.0050(13) 0.0018(12) 0.0016(13)
C12 0.0202(16) 0.0247(18) 0.039(2) -0.0059(13) 0.0022(15) 0.0034(15)
N7 0.0302(15) 0.0231(14) 0.0217(14) 0.0078(12) 0.0082(12) 0.0047(12)
C14 0.042(2) 0.0290(19) 0.0266(18) 0.0191(16) 0.0136(16) 0.0078(15)
C15 0.048(2) 0.032(2) 0.0279(19) 0.0161(17) 0.0177(17) 0.0115(16)
C16 0.035(2) 0.056(3) 0.039(2) 0.0130(19) 0.0043(18) 0.006(2)
C17 0.059(3) 0.040(2) 0.032(2) 0.024(2) 0.0186(19) 0.0052(18)
N8 0.0237(14) 0.0208(14) 0.0264(15) -0.0006(11) 0.0092(12) 0.0063(11)
C19 0.0209(16) 0.0246(17) 0.0361(19) -0.0074(13) 0.0076(14) 0.0097(15)
C20 0.040(2) 0.049(3) 0.100(4) 0.003(2) 0.042(3) 0.023(3)
C21 0.077(3) 0.040(3) 0.044(3) -0.030(2) 0.014(2) 0.004(2)
C22 0.034(2) 0.048(2) 0.047(2) -0.0062(18) 0.0049(18) 0.027(2)
N9 0.0434(18) 0.0251(15) 0.0164(14) -0.0027(13) 0.0045(13) 0.0002(12)
C24 0.075(3) 0.032(2) 0.0141(17) -0.007(2) -0.0030(18) -0.0013(15)
C25 0.062(3) 0.048(3) 0.027(2) -0.013(2) 0.0099(19) -0.0191(19)
C26 0.066(4) 0.098(5) 0.066(4) 0.036(3) -0.034(3) -0.043(3)
C27 0.190(7) 0.054(3) 0.022(2) -0.045(4) 0.012(3) 0.005(2)
C28 0.048(2) 0.032(2) 0.044(2) 0.0138(19) 0.000(2) -0.0074(19)
B1 0.0226(17) 0.0166(17) 0.0176(17) -0.0008(14) 0.0044(14) 0.0034(13)

loop_
_atom_type_symbol
_atom_type_description
_atom_type_scat_dispersion_real
_atom_type_scat_dispersion_imag
_atom_type_scat_source
C C 0.0033 0.0016 'International Tables Vol C Tables 4.2.6.8 and 6.1.1.4'
H H 0.0000 0.0000 'International Tables Vol C Tables 4.2.6.8 and 6.1.1.4'
B B 0.0013 0.0007 'International Tables Vol C Tables 4.2.6.8 and 6.1.1.4'
N N 0.0061 0.0033 'International Tables Vol C Tables 4.2.6.8 and 6.1.1.4'
O O 0.0106 0.0060 'International Tables Vol C Tables 4.2.6.8 and 6.1.1.4'
F F 0.0171 0.0103 'International Tables Vol C Tables 4.2.6.8 and 6.1.1.4'
S S 0.1246 0.1234 'International Tables Vol C Tables 4.2.6.8 and 6.1.1.4'
Fe Fe 0.3463 0.8444 'International Tables Vol C Tables 4.2.6.8 and 6.1.1.4'

loop_
_geom_angle_atom_site_label_1
_geom_angle_atom_site_label_2
_geom_angle_atom_site_label_3
_geom_angle
C13 Fe1 C23 88.68(13)
C13 Fe1 C18 90.00(13)
C23 Fe1 C18 91.40(13)
C13 Fe1 S2 88.78(10)
C23 Fe1 S2 84.88(10)
C18 Fe1 S2 176.12(9)
C13 Fe1 S1 176.32(10)
C23 Fe1 S1 91.59(10)
C18 Fe1 S1 86.32(10)
S2 Fe1 S1 94.90(3)
C13 Fe1 S3 84.06(9)
C23 Fe1 S3 172.71(10)
C18 Fe1 S3 89.12(10)
S2 Fe1 S3 94.42(3)
S1 Fe1 S3 95.69(3)
C1 S1 Fe1 106.23(11)
C5 S2 Fe1 106.79(10)
C9 S3 Fe1 105.80(10)
O3 S4 O1 115.8(2)
O3 S4 O2 112.8(2)
O1 S4 O2 117.0(3)
O3 S4 C28 103.3(2)
O1 S4 C28 102.68(19)
O2 S4 C28 102.60(19)
C1 N1 C2 109.6(3)
C1 N1 C4 125.1(3)
C2 N1 C4 125.3(3)
C1 N2 C3 107.8(3)
C1 N2 B1 131.5(3)
C3 N2 B1 120.5(3)
C5 N3 C7 109.7(3)
C5 N3 C8 125.0(3)
C7 N3 C8 125.3(3)
C5 N4 C6 108.2(3)
C5 N4 B1 130.6(3)
C6 N4 B1 121.1(3)
C9 N5 C11 109.5(3)
C9 N5 C12 125.4(3)
C11 N5 C12 125.0(3)
C9 N6 C10 107.7(3)
C9 N6 B1 132.1(3)
C10 N6 B1 120.1(3)
N7 C13 Fe1 178.4(3)
N8 C18 Fe1 177.2(3)
N9 C23 Fe1 175.5(3)
N2 C1 N1 107.2(3)
N2 C1 S1 129.0(2)
N1 C1 S1 123.7(3)
C3 C2 N1 107.2(3)
C2 C3 N2 108.2(3)
N3 C5 N4 107.2(3)
N3 C5 S2 123.8(2)
N4 C5 S2 128.9(2)
C7 C6 N4 108.0(3)
C6 C7 N3 106.9(3)
N5 C9 N6 107.4(3)
N5 C9 S3 124.2(2)
N6 C9 S3 128.3(2)
C11 C10 N6 108.7(3)
C10 C11 N5 106.6(3)
C13 N7 C14 176.6(3)
N7 C14 C17 107.7(3)
N7 C14 C15 107.5(3)
C17 C14 C15 112.8(3)
N7 C14 C16 107.7(3)
C17 C14 C16 110.1(3)
C15 C14 C16 110.8(3)
C18 N8 C19 168.9(3)
N8 C19 C20 108.6(3)
N8 C19 C21 107.5(3)
C20 C19 C21 110.7(4)
N8 C19 C22 106.8(3)
C20 C19 C22 111.8(4)
C21 C19 C22 111.3(4)
C23 N9 C24 170.1(4)
N9 C24 C26 109.1(4)
N9 C24 C25 107.8(3)
C26 C24 C25 111.3(4)
N9 C24 C27 105.3(3)
C26 C24 C27 113.5(5)
C25 C24 C27 109.6(4)
F2 C28 F3 110.8(4)
F2 C28 F1 107.0(4)
F3 C28 F1 103.9(4)
F2 C28 S4 111.6(3)
F3 C28 S4 111.4(3)
F1 C28 S4 111.7(3)
N4 B1 N2 111.9(3)
N4 B1 N6 112.1(3)
N2 B1 N6 111.4(3)

loop_
_geom_bond_atom_site_label_1
_geom_bond_atom_site_label_2
_geom_bond_distance
Fe1 C13 1.842(3)
Fe1 C23 1.844(3)
Fe1 C18 1.845(3)
Fe1 S2 2.3585(8)
Fe1 S1 2.3648(8)
Fe1 S3 2.3713(8)
S1 C1 1.717(3)
S2 C5 1.720(3)
S3 C9 1.720(3)
S4 O3 1.411(3)
S4 O1 1.413(3)
S4 O2 1.426(3)
S4 C28 1.832(4)
F1 C28 1.333(5)
F2 C28 1.310(5)
F3 C28 1.327(5)
N1 C1 1.358(4)
N1 C2 1.373(5)
N1 C4 1.455(5)
N2 C1 1.355(4)
N2 C3 1.398(4)
N2 B1 1.551(4)
N3 C5 1.352(4)
N3 C7 1.371(4)
N3 C8 1.460(4)
N4 C5 1.356(4)
N4 C6 1.385(4)
N4 B1 1.549(4)
N5 C9 1.351(4)
N5 C11 1.376(4)
N5 C12 1.462(4)
N6 C9 1.352(4)
N6 C10 1.385(4)
N6 B1 1.552(4)
C13 N7 1.152(4)
C18 N8 1.154(4)
C23 N9 1.150(4)
C2 C3 1.342(5)
C6 C7 1.353(5)
C10 C11 1.342(5)
N7 C14 1.459(4)
C14 C17 1.510(5)
C14 C15 1.513(5)
C14 C16 1.541(6)
N8 C19 1.460(4)
C19 C20 1.513(5)
C19 C21 1.521(6)
C19 C22 1.521(5)
N9 C24 1.461(4)
C24 C26 1.507(7)
C24 C25 1.522(6)
C24 C27 1.545(6)
